data_7706007
loop_
_publ_author_name
'Bilyj, Jessica K.'
'Silajew, Nicole V.'
'Bernhardt, Paul V.'

_publ_section_title
;
 Nickel coordination chemistry of bis(dithiocarbazate) Schiff base
 ligands; metal and ligand centred redox reactions.
;
_journal_issue 2
_journal_name_full 'Dalton transactions (Cambridge, England : 2003)'
_journal_page_first 612
_journal_page_last 623
_journal_paper_doi 10.1039/d0dt03204b
_journal_volume 50
_journal_year 2021
_chemical_formula_sum 'C9 H14 N4 Ni S4'
_chemical_formula_weight 365.19
_space_group_IT_number 2
_space_group_name_Hall '-P 1'
_space_group_name_H-M_alt 'P -1'
_symmetry_cell_setting triclinic
_symmetry_Int_Tables_number 2
_symmetry_space_group_name_Hall '-P 1'
_symmetry_space_group_name_H-M 'P -1'
_atom_sites_solution_hydrogens geom
_audit_conform_dict_location ftp://ftp.iucr.org/pub/cif_core.dic
_audit_conform_dict_name cif_core.dic
_audit_conform_dict_version 2.4.5
_audit_creation_date 2020-09-14T12:29:04-00:00
_audit_creation_method 'WinGX routine CIF_UPDATE'
_audit_update_record
;
2020-10-24 deposited with the CCDC.	2020-12-01 downloaded from the CCDC.
;
_cell_angle_alpha 104.320(8)
_cell_angle_beta 104.614(8)
_cell_angle_gamma 96.573(8)
_cell_formula_units_Z 2
_cell_length_a 7.6588(7)
_cell_length_b 8.7590(10)
_cell_length_c 11.3774(9)
_cell_measurement_reflns_used 2289
_cell_measurement_temperature 190(2)
_cell_measurement_theta_max 62.6
_cell_measurement_theta_min 5.3
_cell_measurement_wavelength 0.71073
_cell_volume 702.75(13)
_computing_cell_refinement 'CrysalisPro (Agilent Technologies,     )'
_computing_data_collection 'CrysalisPro (Agilent Technologies,     )'
_computing_data_reduction 'CrysalisPro (Agilent Technologies,     )'
_computing_molecular_graphics 'Ortep for Windows (Farrugia, 2012)'
_computing_publication_material 'WinGX publication routines (Farrugia, 2012)'
_computing_structure_refinement 'SHELXL-2018/1 (Sheldrick, 2018)'
_computing_structure_solution 'SHELXT-2014/5 (Sheldrick, 2015)'
_diffrn_ambient_temperature 190(2)
_diffrn_detector 'CCD plate'
_diffrn_detector_area_resol_mean 8.02
_diffrn_measured_fraction_theta_full 0.989
_diffrn_measured_fraction_theta_max 0.989
_diffrn_measurement_device '\k-geometry diffractometer'
_diffrn_measurement_device_type 'Agilent Technologies Xcalibur, EosS2, Gemini ultra'
_diffrn_measurement_method '\w scans'
_diffrn_orient_matrix_UB_11 -0.078025
_diffrn_orient_matrix_UB_12 -0.179984
_diffrn_orient_matrix_UB_13 -0.030115
_diffrn_orient_matrix_UB_21 0.191823
_diffrn_orient_matrix_UB_22 -0.027438
_diffrn_orient_matrix_UB_23 0.063928
_diffrn_orient_matrix_UB_31 -0.043826
_diffrn_orient_matrix_UB_32 0.032025
_diffrn_orient_matrix_UB_33 0.12785
_diffrn_radiation_monochromator mirror
_diffrn_radiation_probe x-ray
_diffrn_radiation_type CuK\a
_diffrn_radiation_wavelength 1.54184
_diffrn_reflns_av_R_equivalents 0.0351
_diffrn_reflns_av_unetI/netI 0.0486
_diffrn_reflns_Laue_measured_fraction_full 0.989
_diffrn_reflns_Laue_measured_fraction_max 0.989
_diffrn_reflns_limit_h_max 8
_diffrn_reflns_limit_h_min -8
_diffrn_reflns_limit_k_max 10
_diffrn_reflns_limit_k_min -9
_diffrn_reflns_limit_l_max 13
_diffrn_reflns_limit_l_min -10
_diffrn_reflns_number 4193
_diffrn_reflns_point_group_measured_fraction_full 0.989
_diffrn_reflns_point_group_measured_fraction_max 0.989
_diffrn_reflns_reduction_process
;
 Scaled and merged with Sortav
 R.H. Blessing, (1987) Cryst. Rev. 1, 3-58
 R.H. Blessing, (1989) J. Appl. Cryst. 22, 396-397
;
_diffrn_reflns_theta_full 62.392
_diffrn_reflns_theta_max 62.392
_diffrn_reflns_theta_min 4.192
_diffrn_source 'fine-focus sealed X-ray tube'
_diffrn_standards_number 0
_exptl_absorpt_coefficient_mu 7.442
_exptl_absorpt_correction_T_max 1
_exptl_absorpt_correction_T_min 0.768
_exptl_absorpt_correction_type multi-scan
_exptl_absorpt_process_details
;
        CrysAlisPro 1.171.38.46 (Rigaku Oxford Diffraction, 2015)
        Empirical absorption correction using spherical harmonics,
        implemented in SCALE3 ABSPACK scaling algorithm.
;
_exptl_crystal_colour 'clear orange'
_exptl_crystal_density_diffrn 1.726
_exptl_crystal_density_method 'not measured'
_exptl_crystal_description prism
_exptl_crystal_F_000 376
_exptl_crystal_size_max 0.15
_exptl_crystal_size_mid 0.05
_exptl_crystal_size_min 0.05
_refine_diff_density_max 0.874
_refine_diff_density_min -0.498
_refine_diff_density_rms 0.115
_refine_ls_extinction_method none
_refine_ls_goodness_of_fit_ref 1.071
_refine_ls_hydrogen_treatment constr
_refine_ls_matrix_type full
_refine_ls_number_constraints 0
_refine_ls_number_parameters 167
_refine_ls_number_reflns 2211
_refine_ls_number_restraints 0
_refine_ls_restrained_S_all 1.071
_refine_ls_R_factor_all 0.0499
_refine_ls_R_factor_gt 0.0458
_refine_ls_shift/su_max 0
_refine_ls_shift/su_mean 0
_refine_ls_structure_factor_coef Fsqd
_refine_ls_weighting_details 'w=1/[\s^2^(Fo^2^)+(0.0752P)^2^] where P=(Fo^2^+2Fc^2^)/3'
_refine_ls_weighting_scheme calc
_refine_ls_wR_factor_gt 0.115
_refine_ls_wR_factor_ref 0.1196
_reflns_Friedel_coverage 0
_reflns_number_gt 2000
_reflns_number_total 2211
_reflns_threshold_expression 'I > 2\s(I)'
_cod_data_source_file d0dt03204b2.cif
_cod_data_source_block 1817jb21
_cod_depositor_comments 'Adding full bibliography for 7706005--7706008.cif.'
_cod_original_cell_volume 702.75(12)
_cod_database_code 7706007
_shelx_shelxl_version_number 2018/1

loop_
_symmetry_equiv_pos_as_xyz
'x, y, z'
'-x, -y, -z'

loop_
_atom_site_label
_atom_site_type_symbol
_atom_site_fract_x
_atom_site_fract_y
_atom_site_fract_z
_atom_site_U_iso_or_equiv
_atom_site_adp_type
_atom_site_occupancy
_atom_site_site_symmetry_order
_atom_site_calc_flag
_atom_site_refinement_flags_posn
_atom_site_refinement_flags_adp
_atom_site_refinement_flags_occupancy
_atom_site_disorder_assembly
_atom_site_disorder_group
C1 C 0.4085(4) 0.9026(4) 0.6689(3) 0.0306(7) Uani 1 1 d . . . . .
C2 C 0.3259(4) 1.2222(4) 0.5635(3) 0.0312(7) Uani 1 1 d . . . . .
C3 C 0.2232(5) 1.2741(4) 0.4552(3) 0.0336(7) Uani 1 1 d . . . . .
H3A H 0.147652 1.348169 0.489241 0.04 Uiso 1 1 calc R U . . .
H3B H 0.316153 1.339719 0.432176 0.04 Uiso 1 1 calc R U . . .
C4 C 0.1000(4) 1.1626(4) 0.3339(3) 0.0320(7) Uani 1 1 d . . . . .
C5 C -0.0814(4) 0.7724(4) 0.1748(3) 0.0291(7) Uani 1 1 d . . . . .
C6 C 0.6513(5) 1.0314(4) 0.9085(3) 0.0416(8) Uani 1 1 d . . . . .
H6A H 0.731429 1.0862 0.870739 0.062 Uiso 1 1 calc R U . . .
H6B H 0.725787 1.012998 0.985709 0.062 Uiso 1 1 calc R U . . .
H6C H 0.562991 1.098079 0.929843 0.062 Uiso 1 1 calc R U . . .
C7 C 0.4411(5) 1.3566(4) 0.6766(3) 0.0368(8) Uani 1 1 d . . . . .
H7A H 0.399329 1.352895 0.750618 0.055 Uiso 1 1 calc R U . . .
H7B H 0.428893 1.459615 0.659104 0.055 Uiso 1 1 calc R U . . .
H7C H 0.570108 1.345027 0.69369 0.055 Uiso 1 1 calc R U . . .
C8 C 0.0146(5) 1.2414(5) 0.2374(3) 0.0411(8) Uani 1 1 d . . . . .
H8A H 0.05137 1.202809 0.160442 0.062 Uiso 1 1 calc R U . . .
H8B H 0.055692 1.357914 0.271417 0.062 Uiso 1 1 calc R U . . .
H8C H -0.119508 1.215155 0.216981 0.062 Uiso 1 1 calc R U . . .
C9 C -0.2412(5) 0.4571(4) 0.0267(3) 0.0416(8) Uani 1 1 d . . . . .
H9A H -0.11581 0.43581 0.044187 0.062 Uiso 1 1 calc R U . . .
H9B H -0.315719 0.386613 -0.056447 0.062 Uiso 1 1 calc R U . . .
H9C H -0.294979 0.43673 0.092249 0.062 Uiso 1 1 calc R U . . .
N1 N 0.4235(4) 1.0504(3) 0.6734(2) 0.0317(6) Uani 1 1 d . . . . .
N2 N 0.3143(3) 1.0736(3) 0.5602(2) 0.0293(6) Uani 1 1 d . . . . .
N3 N 0.0688(3) 1.0091(3) 0.3144(2) 0.0285(6) Uani 1 1 d . . . . .
N4 N -0.0562(4) 0.9249(4) 0.1944(3) 0.0338(6) Uani 1 1 d . . . . .
S1 S 0.27577(11) 0.74310(10) 0.54079(7) 0.0328(3) Uani 1 1 d . . . . .
S2 S 0.02538(11) 0.67660(10) 0.28081(7) 0.0339(2) Uani 1 1 d . . . . .
S3 S 0.52939(11) 0.84192(10) 0.79716(7) 0.0353(3) Uani 1 1 d . . . . .
S4 S -0.23617(11) 0.66368(10) 0.02721(7) 0.0386(3) Uani 1 1 d . . . . .
Ni1 Ni 0.17329(6) 0.89252(6) 0.42515(4) 0.0271(2) Uani 1 1 d . . . . .

loop_
_atom_site_aniso_label
_atom_site_aniso_U_11
_atom_site_aniso_U_22
_atom_site_aniso_U_33
_atom_site_aniso_U_23
_atom_site_aniso_U_13
_atom_site_aniso_U_12
C1 0.0249(15) 0.0392(19) 0.0277(16) 0.0091(13) 0.0083(13) 0.0064(14)
C2 0.0261(15) 0.0336(19) 0.0331(17) 0.0059(14) 0.0101(13) 0.0068(13)
C3 0.0354(18) 0.0279(17) 0.0387(18) 0.0107(14) 0.0118(14) 0.0059(14)
C4 0.0295(16) 0.0341(18) 0.0363(17) 0.0132(14) 0.0116(13) 0.0099(14)
C5 0.0237(15) 0.0360(18) 0.0261(15) 0.0083(13) 0.0058(13) 0.0045(13)
C6 0.0421(19) 0.040(2) 0.0334(18) 0.0045(15) 0.0044(15) -0.0001(16)
C7 0.0360(18) 0.0324(18) 0.0347(18) 0.0038(14) 0.0053(14) 0.0013(15)
C8 0.0422(19) 0.0378(19) 0.0415(19) 0.0159(15) 0.0060(15) 0.0051(16)
C9 0.0397(19) 0.037(2) 0.0365(18) 0.0036(15) 0.0024(15) -0.0034(16)
N1 0.0288(13) 0.0362(16) 0.0279(13) 0.0094(11) 0.0050(11) 0.0045(12)
N2 0.0260(13) 0.0325(15) 0.0274(13) 0.0075(11) 0.0064(11) 0.0037(11)
N3 0.0244(13) 0.0320(15) 0.0280(13) 0.0090(11) 0.0057(11) 0.0045(11)
N4 0.0296(13) 0.0391(17) 0.0289(13) 0.0097(11) 0.0037(11) 0.0029(12)
S1 0.0341(5) 0.0304(5) 0.0298(4) 0.0091(3) 0.0023(3) 0.0049(3)
S2 0.0336(4) 0.0291(4) 0.0314(4) 0.0072(3) -0.0009(3) 0.0037(3)
S3 0.0343(5) 0.0385(5) 0.0287(4) 0.0103(3) 0.0019(3) 0.0054(4)
S4 0.0367(5) 0.0386(5) 0.0310(5) 0.0085(4) -0.0028(3) 0.0016(4)
Ni1 0.0239(3) 0.0280(4) 0.0268(3) 0.0073(2) 0.0039(2) 0.0035(2)

loop_
_atom_type_symbol
_atom_type_description
_atom_type_scat_dispersion_real
_atom_type_scat_dispersion_imag
_atom_type_scat_source
C C 0.0181 0.0091 'International Tables Vol C Tables 4.2.6.8 and 6.1.1.4'
H H 0 0 'International Tables Vol C Tables 4.2.6.8 and 6.1.1.4'
N N 0.0311 0.018 'International Tables Vol C Tables 4.2.6.8 and 6.1.1.4'
S S 0.3331 0.5567 'International Tables Vol C Tables 4.2.6.8 and 6.1.1.4'
Ni Ni -3.0029 0.5091 'International Tables Vol C Tables 4.2.6.8 and 6.1.1.4'

loop_
_geom_angle_atom_site_label_1
_geom_angle_atom_site_label_2
_geom_angle_atom_site_label_3
_geom_angle
_geom_angle_site_symmetry_1
_geom_angle_site_symmetry_3
_geom_angle_publ_flag
N1 C1 S1 125.6(3) . . ?
N1 C1 S3 121.0(2) . . ?
S1 C1 S3 113.4(2) . . ?
N2 C2 C3 122.1(3) . . ?
N2 C2 C7 123.0(3) . . ?
C3 C2 C7 114.8(3) . . ?
C4 C3 C2 124.3(3) . . ?
N3 C4 C3 122.3(3) . . ?
N3 C4 C8 122.7(3) . . ?
C3 C4 C8 115.1(3) . . ?
N4 C5 S2 124.6(2) . . ?
N4 C5 S4 114.1(2) . . ?
S2 C5 S4 121.3(2) . . ?
C1 N1 N2 112.1(3) . . ?
C2 N2 N1 113.0(3) . . ?
C2 N2 Ni1 127.5(2) . . ?
N1 N2 Ni1 119.5(2) . . ?
C4 N3 N4 113.4(3) . . ?
C4 N3 Ni1 127.3(2) . . ?
N4 N3 Ni1 119.3(2) . . ?
C5 N4 N3 112.7(3) . . ?
C1 S1 Ni1 94.68(12) . . ?
C5 S2 Ni1 95.34(11) . . ?
C1 S3 C6 101.69(17) . . ?
C5 S4 C9 103.86(17) . . ?
N3 Ni1 N2 96.42(12) . . ?
N3 Ni1 S2 88.07(8) . . ?
N2 Ni1 S2 175.46(9) . . ?
N3 Ni1 S1 175.32(9) . . ?
N2 Ni1 S1 88.14(9) . . ?
S2 Ni1 S1 87.38(4) . . ?

loop_
_geom_bond_atom_site_label_1
_geom_bond_atom_site_label_2
_geom_bond_distance
_geom_bond_site_symmetry_2
_geom_bond_publ_flag
C1 N1 1.273(4) . ?
C1 S1 1.741(3) . ?
C1 S3 1.756(3) . ?
C2 N2 1.285(4) . ?
C2 C3 1.488(5) . ?
C2 C7 1.504(5) . ?
C3 C4 1.488(5) . ?
C4 N3 1.290(4) . ?
C4 C8 1.492(5) . ?
C5 N4 1.281(5) . ?
C5 S2 1.729(3) . ?
C5 S4 1.755(3) . ?
C6 S3 1.800(4) . ?
C9 S4 1.804(4) . ?
N1 N2 1.422(4) . ?
N2 Ni1 1.899(3) . ?
N3 N4 1.416(4) . ?
N3 Ni1 1.894(3) . ?
S1 Ni1 2.1508(9) . ?
S2 Ni1 2.1427(9) . ?
